data_4502838
loop_
_publ_author_name
'Ormond-Prout, Johnathan E.'
'Smart, Paul'
'Brammer, Lee'

_publ_section_title
;
 Cyanometallates as Halogen Bond Acceptors
;
_journal_issue 1
_journal_name_full 'Crystal Growth &amp; Design'
_journal_page_first 205
_journal_paper_doi 10.1021/cg200942u
_journal_volume 12
_journal_year 2012
_chemical_formula_sum 'C24 H21 Br3 Cr N9'
_chemical_formula_weight 727.23
_chemical_name_systematic
;
 ?
;
_space_group_IT_number 9
_symmetry_cell_setting monoclinic
_symmetry_space_group_name_Hall 'C -2yc'
_symmetry_space_group_name_H-M 'C 1 c 1'
_atom_sites_solution_hydrogens geom
_atom_sites_solution_primary direct
_atom_sites_solution_secondary difmap
_audit_creation_method SHELXL-97
_cell_angle_alpha 90.00
_cell_angle_beta 104.032(2)
_cell_angle_gamma 90.00
_cell_formula_units_Z 4
_cell_length_a 18.8860(7)
_cell_length_b 10.1126(4)
_cell_length_c 15.0093(5)
_cell_measurement_reflns_used 9995
_cell_measurement_temperature 100(2)
_cell_measurement_theta_max 27.45
_cell_measurement_theta_min 2.22
_cell_volume 2781.04(18)
_computing_cell_refinement 'Bruker SAINT'
_computing_data_collection 'Bruker APEX2'
_computing_data_reduction 'Bruker SAINT, SADABS and XPREP'
_computing_molecular_graphics 'Bruker SHELXTL'
_computing_publication_material 'Bruker SHELXTL'
_computing_structure_refinement 'SHELXL-97 (Sheldrick, 1997)'
_computing_structure_solution 'SHELXS-97 (Sheldrick, 2008)'
_diffrn_ambient_temperature 100(2)
_diffrn_measured_fraction_theta_full 0.999
_diffrn_measured_fraction_theta_max 0.999
_diffrn_measurement_device_type 'Bruker APEX-II CCD'
_diffrn_measurement_method '\w scans'
_diffrn_radiation_monochromator graphite
_diffrn_radiation_source 'fine-focus sealed tube'
_diffrn_radiation_type MoK\a
_diffrn_radiation_wavelength 0.71073
_diffrn_reflns_av_R_equivalents 0.0325
_diffrn_reflns_av_sigmaI/netI 0.0228
_diffrn_reflns_limit_h_max 24
_diffrn_reflns_limit_h_min -24
_diffrn_reflns_limit_k_max 13
_diffrn_reflns_limit_k_min -13
_diffrn_reflns_limit_l_max 19
_diffrn_reflns_limit_l_min -19
_diffrn_reflns_number 35415
_diffrn_reflns_theta_full 27.49
_diffrn_reflns_theta_max 27.49
_diffrn_reflns_theta_min 2.22
_diffrn_standards_number 0
_exptl_absorpt_coefficient_mu 4.753
_exptl_absorpt_correction_T_max 0.4078
_exptl_absorpt_correction_T_min 0.2653
_exptl_absorpt_correction_type multi-scan
_exptl_absorpt_process_details SADABS
_exptl_crystal_colour Yellow
_exptl_crystal_density_diffrn 1.737
_exptl_crystal_density_method 'not measured'
_exptl_crystal_description Block
_exptl_crystal_F_000 1428
_exptl_crystal_size_max 0.38
_exptl_crystal_size_mid 0.35
_exptl_crystal_size_min 0.23
_refine_diff_density_max 0.405
_refine_diff_density_min -0.330
_refine_diff_density_rms 0.055
_refine_ls_abs_structure_details 'Flack H D (1983), Acta Cryst. A39, 876-881'
_refine_ls_abs_structure_Flack 0.471(4)
_refine_ls_extinction_method none
_refine_ls_goodness_of_fit_ref 1.048
_refine_ls_hydrogen_treatment constr
_refine_ls_matrix_type full
_refine_ls_number_parameters 335
_refine_ls_number_reflns 6326
_refine_ls_number_restraints 2
_refine_ls_restrained_S_all 1.048
_refine_ls_R_factor_all 0.0190
_refine_ls_R_factor_gt 0.0180
_refine_ls_shift/su_max 0.001
_refine_ls_shift/su_mean 0.000
_refine_ls_structure_factor_coef Fsqd
_refine_ls_weighting_details 'calc w=1/[\s^2^(Fo^2^)+(0.0264P)^2^+1.1471P] where P=(Fo^2^+2Fc^2^)/3'
_refine_ls_weighting_scheme calc
_refine_ls_wR_factor_gt 0.0448
_refine_ls_wR_factor_ref 0.0452
_reflns_number_gt 6171
_reflns_number_total 6326
_reflns_threshold_expression >2sigma(I)
_cod_data_source_file cg200942u_si_002.cif
_cod_data_source_block 3yearlab_test1_0m
_cod_depositor_comments
;
The following automatic conversions were performed:

'_exptl_absorpt_correction_type' value 'Multi-scan' changed to
'multi-scan' according to
/home/saulius/struct/CIF-dictionaries/cif_core.dic dictionary named
'cif_core.dic' version 2.4.1 from
2010-06-29.

'_refine_ls_hydrogen_treatment' value 'CONSTR' changed
to 'constr' according to
/home/saulius/struct/CIF-dictionaries/cif_core.dic dictionary named
'cif_core.dic' version 2.4.1 from 2010-06-29.

Automatic conversion script
Id: cif_fix_values 1715 2011-07-08 13:25:40Z adriana 
;
_cod_original_sg_symbol_H-M Cc
_cod_database_code 4502838

loop_
_symmetry_equiv_pos_as_xyz
'x, y, z'
'x, -y, z+1/2'
'x+1/2, y+1/2, z'
'x+1/2, -y+1/2, z+1/2'

loop_
_atom_site_label
_atom_site_type_symbol
_atom_site_fract_x
_atom_site_fract_y
_atom_site_fract_z
_atom_site_U_iso_or_equiv
_atom_site_adp_type
_atom_site_occupancy
_atom_site_symmetry_multiplicity
_atom_site_calc_flag
_atom_site_refinement_flags
Br41 Br 0.962139(11) 0.35830(2) -0.207354(12) 0.01932(5) Uani 1 1 d .
Br31 Br 0.234994(11) 0.13900(2) 1.158774(13) 0.01999(5) Uani 1 1 d .
Br21 Br 0.437146(12) 0.46157(2) 0.139489(14) 0.01984(5) Uani 1 1 d .
Cr1 Cr 0.099432(18) 0.72531(3) 0.98029(2) 0.01216(7) Uani 1 1 d .
N13 N 0.00612(11) 0.6096(2) 1.11711(14) 0.0218(4) Uani 1 1 d .
N14 N -0.04547(11) 0.7109(2) 0.81363(13) 0.0221(4) Uani 1 1 d .
N15 N 0.04346(10) 1.02050(19) 1.01049(13) 0.0197(4) Uani 1 1 d .
N12 N 0.24503(11) 0.76193(19) 1.14493(13) 0.0217(4) Uani 1 1 d .
N11 N 0.19046(11) 0.8268(2) 0.83596(13) 0.0220(4) Uani 1 1 d .
N16 N 0.16313(11) 0.4311(2) 0.96094(15) 0.0261(4) Uani 1 1 d .
N41 N 0.97845(10) 0.30430(18) 0.06606(12) 0.0170(4) Uani 1 1 d .
N31 N 0.20815(11) 0.14310(16) 0.88048(13) 0.0179(4) Uani 1 1 d .
N21 N 0.26425(10) 0.48651(18) 0.25831(13) 0.0179(4) Uani 1 1 d .
C13 C 0.03998(12) 0.6512(2) 1.06959(15) 0.0168(4) Uani 1 1 d .
C14 C 0.00672(12) 0.7094(2) 0.87234(15) 0.0170(4) Uani 1 1 d .
C15 C 0.06406(11) 0.9147(2) 1.00117(13) 0.0148(4) Uani 1 1 d .
C12 C 0.19205(12) 0.7508(2) 1.08692(15) 0.0165(4) Uani 1 1 d .
C11 C 0.15770(11) 0.7933(2) 0.88745(14) 0.0167(4) Uani 1 1 d .
C16 C 0.13773(11) 0.5348(2) 0.96505(14) 0.0168(4) Uani 1 1 d .
C41 C 1.03890(12) 0.2839(2) 0.14775(16) 0.0230(5) Uani 1 1 d .
H41A H 1.0192 0.2732 0.2020 0.034 Uiso 1 1 calc R
H41C H 1.0715 0.3606 0.1562 0.034 Uiso 1 1 calc R
H41B H 1.0662 0.2043 0.1394 0.034 Uiso 1 1 calc R
C42 C 0.99346(12) 0.3210(2) -0.01607(15) 0.0185(4) Uani 1 1 d .
H42 H 1.0427 0.3206 -0.0208 0.022 Uiso 1 1 calc R
C43 C 0.93776(12) 0.3387(2) -0.09358(15) 0.0174(4) Uani 1 1 d .
C44 C 0.86585(13) 0.3398(2) -0.08626(16) 0.0193(4) Uani 1 1 d .
H44 H 0.8269 0.3515 -0.1392 0.023 Uiso 1 1 calc R
C45 C 0.85182(12) 0.3233(2) 0.00015(16) 0.0215(5) Uani 1 1 d .
H45 H 0.8030 0.3238 0.0065 0.026 Uiso 1 1 calc R
C46 C 0.90889(12) 0.3063(2) 0.07630(16) 0.0196(4) Uani 1 1 d .
H46 H 0.8997 0.2960 0.1354 0.024 Uiso 1 1 calc R
C31 C 0.14344(14) 0.1379(2) 0.80088(17) 0.0249(5) Uani 1 1 d .
H31A H 0.0992 0.1262 0.8231 0.037 Uiso 1 1 calc R
H31B H 0.1486 0.0636 0.7610 0.037 Uiso 1 1 calc R
H31C H 0.1400 0.2206 0.7661 0.037 Uiso 1 1 calc R
C32 C 0.19675(13) 0.1350(2) 0.96591(16) 0.0178(4) Uani 1 1 d .
H32 H 0.1487 0.1246 0.9739 0.021 Uiso 1 1 calc R
C33 C 0.25507(13) 0.14197(19) 1.04084(16) 0.0172(4) Uani 1 1 d .
C34 C 0.32547(14) 0.1566(2) 1.03002(18) 0.0223(5) Uani 1 1 d .
H34 H 0.3660 0.1609 1.0817 0.027 Uiso 1 1 calc R
C35 C 0.33487(13) 0.1649(2) 0.94163(18) 0.0242(5) Uani 1 1 d .
H35 H 0.3825 0.1749 0.9322 0.029 Uiso 1 1 calc R
C36 C 0.27555(13) 0.1588(2) 0.86705(17) 0.0216(5) Uani 1 1 d .
H36 H 0.2823 0.1656 0.8065 0.026 Uiso 1 1 calc R
C21 C 0.18336(12) 0.4864(3) 0.22709(17) 0.0261(5) Uani 1 1 d .
H21A H 0.1689 0.4799 0.1600 0.039 Uiso 1 1 calc R
H21B H 0.1641 0.5685 0.2466 0.039 Uiso 1 1 calc R
H21C H 0.1637 0.4106 0.2541 0.039 Uiso 1 1 calc R
C22 C 0.30395(12) 0.4769(2) 0.19547(15) 0.0172(4) Uani 1 1 d .
H22 H 0.2808 0.4709 0.1319 0.021 Uiso 1 1 calc R
C23 C 0.37967(12) 0.4759(2) 0.22518(15) 0.0162(4) Uani 1 1 d .
C24 C 0.41329(13) 0.4864(2) 0.31772(15) 0.0197(4) Uani 1 1 d .
H24 H 0.4650 0.4876 0.3384 0.024 Uiso 1 1 calc R
C25 C 0.36963(13) 0.4952(2) 0.37923(16) 0.0233(5) Uani 1 1 d .
H25 H 0.3914 0.5011 0.4432 0.028 Uiso 1 1 calc R
C26 C 0.29510(13) 0.4953(2) 0.34860(16) 0.0221(4) Uani 1 1 d .
H26 H 0.2654 0.5017 0.3912 0.026 Uiso 1 1 calc R

loop_
_atom_site_aniso_label
_atom_site_aniso_U_11
_atom_site_aniso_U_22
_atom_site_aniso_U_33
_atom_site_aniso_U_23
_atom_site_aniso_U_13
_atom_site_aniso_U_12
Br41 0.02086(11) 0.02202(10) 0.01704(10) -0.00159(8) 0.00841(8) -0.00260(8)
Br31 0.01975(11) 0.02379(10) 0.01770(10) -0.00128(8) 0.00699(8) -0.00113(8)
Br21 0.02034(10) 0.02470(10) 0.01607(9) 0.00115(8) 0.00750(7) 0.00172(8)
Cr1 0.01103(13) 0.01556(16) 0.01054(14) -0.00010(13) 0.00386(11) 0.00041(13)
N13 0.0222(10) 0.0250(10) 0.0204(10) 0.0020(8) 0.0095(8) 0.0011(8)
N14 0.0203(10) 0.0265(10) 0.0195(9) -0.0026(8) 0.0047(8) 0.0000(8)
N15 0.0172(9) 0.0218(10) 0.0204(10) -0.0019(7) 0.0050(8) 0.0005(7)
N12 0.0208(10) 0.0281(10) 0.0162(9) -0.0004(7) 0.0045(8) -0.0012(8)
N11 0.0207(10) 0.0269(10) 0.0193(10) 0.0032(8) 0.0068(8) -0.0001(8)
N16 0.0255(11) 0.0218(10) 0.0349(11) 0.0009(8) 0.0152(9) 0.0019(8)
N41 0.0193(9) 0.0162(9) 0.0159(9) -0.0031(7) 0.0048(7) -0.0011(7)
N31 0.0214(9) 0.0146(9) 0.0189(9) 0.0002(7) 0.0075(7) 0.0005(7)
N21 0.0156(9) 0.0171(8) 0.0207(9) 0.0019(7) 0.0037(7) -0.0005(7)
C13 0.0159(10) 0.0197(10) 0.0147(10) -0.0030(8) 0.0034(8) 0.0027(8)
C14 0.0168(11) 0.0190(10) 0.0171(10) -0.0016(8) 0.0082(9) -0.0005(8)
C15 0.0106(9) 0.0239(11) 0.0103(9) 0.0022(8) 0.0036(7) -0.0017(8)
C12 0.0199(11) 0.0177(10) 0.0135(10) -0.0004(8) 0.0074(8) -0.0004(8)
C11 0.0136(10) 0.0216(11) 0.0139(10) -0.0017(8) 0.0013(8) 0.0008(8)
C16 0.0140(10) 0.0205(10) 0.0173(10) 0.0015(8) 0.0066(8) -0.0026(8)
C41 0.0190(11) 0.0291(12) 0.0191(11) -0.0012(9) 0.0013(9) -0.0018(9)
C42 0.0164(10) 0.0167(10) 0.0239(11) -0.0018(9) 0.0079(9) -0.0029(8)
C43 0.0195(11) 0.0188(10) 0.0156(10) -0.0013(8) 0.0078(8) -0.0023(8)
C44 0.0164(11) 0.0233(11) 0.0190(11) 0.0007(9) 0.0057(9) 0.0012(8)
C45 0.0171(11) 0.0225(11) 0.0266(12) 0.0003(9) 0.0085(9) -0.0010(9)
C46 0.0210(11) 0.0180(10) 0.0223(11) -0.0004(8) 0.0099(9) -0.0019(8)
C31 0.0217(12) 0.0277(12) 0.0227(12) 0.0030(9) 0.0001(9) 0.0019(9)
C32 0.0171(10) 0.0172(10) 0.0217(11) -0.0008(8) 0.0100(8) -0.0019(8)
C33 0.0197(11) 0.0146(10) 0.0195(11) 0.0001(7) 0.0091(9) 0.0002(8)
C34 0.0184(11) 0.0207(11) 0.0280(12) -0.0014(9) 0.0060(9) 0.0004(8)
C35 0.0181(11) 0.0265(12) 0.0318(13) 0.0011(10) 0.0135(10) 0.0006(9)
C36 0.0240(12) 0.0202(11) 0.0246(12) 0.0049(9) 0.0137(9) 0.0019(9)
C21 0.0134(10) 0.0344(13) 0.0299(13) 0.0068(10) 0.0040(9) -0.0017(9)
C22 0.0191(10) 0.0153(10) 0.0167(10) -0.0003(8) 0.0036(8) -0.0018(8)
C23 0.0178(10) 0.0137(10) 0.0184(10) 0.0011(8) 0.0068(8) 0.0010(8)
C24 0.0194(10) 0.0209(11) 0.0181(10) -0.0012(8) 0.0032(8) 0.0006(8)
C25 0.0234(11) 0.0328(12) 0.0134(10) -0.0045(9) 0.0038(8) -0.0005(10)
C26 0.0243(12) 0.0241(11) 0.0185(11) -0.0006(9) 0.0065(9) -0.0003(9)

loop_
_atom_type_symbol
_atom_type_description
_atom_type_scat_dispersion_real
_atom_type_scat_dispersion_imag
_atom_type_scat_source
C C 0.0033 0.0016 'International Tables Vol C Tables 4.2.6.8 and 6.1.1.4'
H H 0.0000 0.0000 'International Tables Vol C Tables 4.2.6.8 and 6.1.1.4'
Br Br -0.2901 2.4595 'International Tables Vol C Tables 4.2.6.8 and 6.1.1.4'
Cr Cr 0.3209 0.6236 'International Tables Vol C Tables 4.2.6.8 and 6.1.1.4'
N N 0.0061 0.0033 'International Tables Vol C Tables 4.2.6.8 and 6.1.1.4'

loop_
_geom_angle_atom_site_label_1
_geom_angle_atom_site_label_2
_geom_angle_atom_site_label_3
_geom_angle
C15 Cr1 C12 90.64(8)
C15 Cr1 C14 87.02(8)
C12 Cr1 C14 177.29(8)
C15 Cr1 C13 89.52(8)
C12 Cr1 C13 91.91(8)
C14 Cr1 C13 89.44(9)
C15 Cr1 C16 177.56(8)
C12 Cr1 C16 87.10(8)
C14 Cr1 C16 95.26(8)
C13 Cr1 C16 89.62(8)
C15 Cr1 C11 92.17(8)
C12 Cr1 C11 89.53(8)
C14 Cr1 C11 89.19(8)
C13 Cr1 C11 177.77(8)
C16 Cr1 C11 88.74(8)
C42 N41 C46 121.84(19)
C42 N41 C41 119.26(19)
C46 N41 C41 118.89(19)
C36 N31 C32 121.5(2)
C36 N31 C31 120.4(2)
C32 N31 C31 118.0(2)
C26 N21 C22 122.30(19)
C26 N21 C21 118.7(2)
C22 N21 C21 119.01(19)
N13 C13 Cr1 178.5(2)
N14 C14 Cr1 174.7(2)
N15 C15 Cr1 178.28(18)
N12 C12 Cr1 177.6(2)
N11 C11 Cr1 177.9(2)
N16 C16 Cr1 175.49(19)
N41 C41 H41A 109.5
N41 C41 H41C 109.5
H41A C41 H41C 109.5
N41 C41 H41B 109.5
H41A C41 H41B 109.5
H41C C41 H41B 109.5
N41 C42 C43 120.3(2)
N41 C42 H42 119.9
C43 C42 H42 119.9
C42 C43 C44 119.7(2)
C42 C43 Br41 118.34(17)
C44 C43 Br41 121.96(18)
C43 C44 C45 118.8(2)
C43 C44 H44 120.6
C45 C44 H44 120.6
C46 C45 C44 119.9(2)
C46 C45 H45 120.0
C44 C45 H45 120.0
N41 C46 C45 119.4(2)
N41 C46 H46 120.3
C45 C46 H46 120.3
N31 C31 H31A 109.5
N31 C31 H31B 109.5
H31A C31 H31B 109.5
N31 C31 H31C 109.5
H31A C31 H31C 109.5
H31B C31 H31C 109.5
N31 C32 C33 119.5(2)
N31 C32 H32 120.2
C33 C32 H32 120.2
C32 C33 C34 120.8(2)
C32 C33 Br31 117.48(18)
C34 C33 Br31 121.68(19)
C35 C34 C33 118.0(2)
C35 C34 H34 121.0
C33 C34 H34 121.0
C36 C35 C34 120.5(2)
C36 C35 H35 119.7
C34 C35 H35 119.7
N31 C36 C35 119.7(2)
N31 C36 H36 120.2
C35 C36 H36 120.2
N21 C21 H21A 109.5
N21 C21 H21B 109.5
H21A C21 H21B 109.5
N21 C21 H21C 109.5
H21A C21 H21C 109.5
H21B C21 H21C 109.5
N21 C22 C23 118.7(2)
N21 C22 H22 120.6
C23 C22 H22 120.6
C24 C23 C22 120.5(2)
C24 C23 Br21 119.49(16)
C22 C23 Br21 120.05(17)
C25 C24 C23 118.2(2)
C25 C24 H24 120.9
C23 C24 H24 120.9
C26 C25 C24 120.4(2)
C26 C25 H25 119.8
C24 C25 H25 119.8
N21 C26 C25 119.8(2)
N21 C26 H26 120.1
C25 C26 H26 120.1

loop_
_geom_bond_atom_site_label_1
_geom_bond_atom_site_label_2
_geom_bond_distance
Br41 C43 1.884(2)
Br31 C33 1.898(2)
Br21 C23 1.879(2)
Cr1 C15 2.077(2)
Cr1 C12 2.081(2)
Cr1 C14 2.084(2)
Cr1 C13 2.085(2)
Cr1 C16 2.090(2)
Cr1 C11 2.090(2)
N13 C13 1.147(3)
N14 C14 1.152(3)
N15 C15 1.159(3)
N12 C12 1.162(3)
N11 C11 1.152(3)
N16 C16 1.161(3)
N41 C42 1.341(3)
N41 C46 1.359(3)
N41 C41 1.473(3)
N31 C36 1.345(3)
N31 C32 1.353(3)
N31 C31 1.489(3)
N21 C26 1.342(3)
N21 C22 1.343(3)
N21 C21 1.485(3)
C41 H41A 0.9800
C41 H41C 0.9800
C41 H41B 0.9800
C42 C43 1.378(3)
C42 H42 0.9500
C43 C44 1.389(3)
C44 C45 1.395(3)
C44 H44 0.9500
C45 C46 1.379(3)
C45 H45 0.9500
C46 H46 0.9500
C31 H31A 0.9800
C31 H31B 0.9800
C31 H31C 0.9800
C32 C33 1.372(3)
C32 H32 0.9500
C33 C34 1.386(3)
C34 C35 1.383(4)
C34 H34 0.9500
C35 C36 1.380(4)
C35 H35 0.9500
C36 H36 0.9500
C21 H21A 0.9800
C21 H21B 0.9800
C21 H21C 0.9800
C22 C23 1.391(3)
C22 H22 0.9500
C23 C24 1.384(3)
C24 C25 1.382(3)
C24 H24 0.9500
C25 C26 1.371(3)
C25 H25 0.9500
C26 H26 0.9500

loop_
_geom_torsion_atom_site_label_1
_geom_torsion_atom_site_label_2
_geom_torsion_atom_site_label_3
_geom_torsion_atom_site_label_4
_geom_torsion
C15 Cr1 C13 N13 99(8)
C12 Cr1 C13 N13 -171(8)
C14 Cr1 C13 N13 12(8)
C16 Cr1 C13 N13 -84(8)
C11 Cr1 C13 N13 -40(9)
C15 Cr1 C14 N14 8(2)
C12 Cr1 C14 N14 -23(4)
C13 Cr1 C14 N14 97(2)
C16 Cr1 C14 N14 -173(2)
C11 Cr1 C14 N14 -84(2)
C12 Cr1 C15 N15 151(6)
C14 Cr1 C15 N15 -28(6)
C13 Cr1 C15 N15 -118(6)
C16 Cr1 C15 N15 173(100)
C11 Cr1 C15 N15 61(6)
C15 Cr1 C12 N12 -151(5)
C14 Cr1 C12 N12 -121(4)
C13 Cr1 C12 N12 119(5)
C16 Cr1 C12 N12 30(5)
C11 Cr1 C12 N12 -59(5)
C15 Cr1 C11 N11 -180(100)
C12 Cr1 C11 N11 90(5)
C14 Cr1 C11 N11 -93(5)
C13 Cr1 C11 N11 -40(6)
C16 Cr1 C11 N11 3(5)
C15 Cr1 C16 N16 -28(4)
C12 Cr1 C16 N16 -5(2)
C14 Cr1 C16 N16 173(2)
C13 Cr1 C16 N16 -97(2)
C11 Cr1 C16 N16 84(2)
C46 N41 C42 C43 -1.1(3)
C41 N41 C42 C43 179.2(2)
N41 C42 C43 C44 0.3(3)
N41 C42 C43 Br41 -178.83(16)
C42 C43 C44 C45 0.2(3)
Br41 C43 C44 C45 179.35(17)
C43 C44 C45 C46 0.0(3)
C42 N41 C46 C45 1.3(3)
C41 N41 C46 C45 -179.0(2)
C44 C45 C46 N41 -0.7(3)
C36 N31 C32 C33 -0.5(3)
C31 N31 C32 C33 -178.79(19)
N31 C32 C33 C34 -0.2(3)
N31 C32 C33 Br31 176.90(15)
C32 C33 C34 C35 0.4(3)
Br31 C33 C34 C35 -176.59(17)
C33 C34 C35 C36 0.1(3)
C32 N31 C36 C35 1.0(3)
C31 N31 C36 C35 179.2(2)
C34 C35 C36 N31 -0.8(4)
C26 N21 C22 C23 0.1(3)
C21 N21 C22 C23 -179.4(2)
N21 C22 C23 C24 -0.8(3)
N21 C22 C23 Br21 179.63(15)
C22 C23 C24 C25 1.3(3)
Br21 C23 C24 C25 -179.20(17)
C23 C24 C25 C26 -1.0(4)
C22 N21 C26 C25 0.2(4)
C21 N21 C26 C25 179.8(2)
C24 C25 C26 N21 0.2(4)
